data_4515548
loop_
_publ_author_name
'Jadhav, Prakash D.'
'Lu, Xin'
'Liu, Rai-Shung'

_publ_section_title
;
 Gold-Catalyzed [5+2]- and [5+1]-Annulations between Ynamides and
 1,2-Benzisoxazoles with Ligand-Controlled Chemoselectivity
;
_journal_issue 10
_journal_name_full 'ACS Catalysis'
_journal_page_first 9697
_journal_paper_doi 10.1021/acscatal.8b03011
_journal_volume 8
_journal_year 2018
_chemical_formula_moiety 'C15 H14 N2 O3'
_chemical_formula_sum 'C15 H14 N2 O3'
_chemical_formula_weight 270.28
_space_group_IT_number 14
_space_group_name_Hall '-P 2ybc'
_space_group_name_H-M_alt 'P 1 21/c 1'
_symmetry_cell_setting monoclinic
_symmetry_space_group_name_H-M 'P 1 21/c 1'
_atom_sites_solution_hydrogens geom
_atom_sites_solution_primary direct
_atom_sites_solution_secondary difmap
_audit_creation_method SHELXL-97
_cell_angle_alpha 90.00
_cell_angle_beta 110.1300(10)
_cell_angle_gamma 90.00
_cell_formula_units_Z 4
_cell_length_a 8.0850(4)
_cell_length_b 16.9819(9)
_cell_length_c 10.0705(5)
_cell_measurement_reflns_used 9603
_cell_measurement_temperature 200(2)
_cell_measurement_theta_max 24.943
_cell_measurement_theta_min 2.939
_cell_volume 1298.20(11)
_computing_molecular_graphics 'Ortep-3 for Windows (Farrugia, 1997)'
_computing_publication_material 'WinGX publication routines (Farrugia, 2005)'
_computing_structure_refinement 'SHELXL-2014/7 (Sheldrick, 2014)'
_computing_structure_solution 'SHELXL-2014/7 (Sheldrick, 2014)'
_diffrn_ambient_temperature 200(2)
_diffrn_measured_fraction_theta_full 0.989
_diffrn_measured_fraction_theta_max 0.989
_diffrn_measurement_device_type 'D8 Venture'
_diffrn_radiation_monochromator graphite
_diffrn_radiation_source 'fine-focus sealed tube'
_diffrn_radiation_type MoK\a
_diffrn_radiation_wavelength 0.71073
_diffrn_reflns_av_R_equivalents 0.0509
_diffrn_reflns_av_sigmaI/netI 0.0243
_diffrn_reflns_limit_h_max 9
_diffrn_reflns_limit_h_min -9
_diffrn_reflns_limit_k_max 20
_diffrn_reflns_limit_k_min -20
_diffrn_reflns_limit_l_max 10
_diffrn_reflns_limit_l_min -11
_diffrn_reflns_number 20862
_diffrn_reflns_theta_full 25.06
_diffrn_reflns_theta_max 25.06
_diffrn_reflns_theta_min 2.47
_exptl_absorpt_coefficient_mu 0.098
_exptl_absorpt_correction_T_max 0.9922
_exptl_absorpt_correction_T_min 0.9472
_exptl_absorpt_correction_type multi-scan
_exptl_absorpt_process_details SADABS
_exptl_crystal_colour yellow
_exptl_crystal_density_diffrn 1.383
_exptl_crystal_density_method 'not measured'
_exptl_crystal_description prism
_exptl_crystal_F_000 568
_exptl_crystal_size_max 0.56
_exptl_crystal_size_mid 0.41
_exptl_crystal_size_min 0.08
_refine_diff_density_max 0.169
_refine_diff_density_min -0.149
_refine_diff_density_rms 0.030
_refine_ls_extinction_method none
_refine_ls_goodness_of_fit_ref 1.034
_refine_ls_hydrogen_treatment constr
_refine_ls_matrix_type full
_refine_ls_number_parameters 181
_refine_ls_number_reflns 2272
_refine_ls_number_restraints 0
_refine_ls_restrained_S_all 1.034
_refine_ls_R_factor_all 0.0412
_refine_ls_R_factor_gt 0.0338
_refine_ls_shift/su_max 0.000
_refine_ls_shift/su_mean 0.000
_refine_ls_structure_factor_coef Fsqd
_refine_ls_weighting_details 'calc w=1/[\s^2^(Fo^2^)+(0.0415P)^2^+0.3360P] where P=(Fo^2^+2Fc^2^)/3'
_refine_ls_weighting_scheme calc
_refine_ls_wR_factor_gt 0.0846
_refine_ls_wR_factor_ref 0.0900
_reflns_number_gt 1962
_reflns_number_total 2272
_reflns_threshold_expression >2sigma(I)
_cod_data_source_file cs8b03011_si_006.cif
_cod_data_source_block d19966
_cod_original_sg_symbol_H-M 'P 21/c'
_cod_database_code 4515548

loop_
_symmetry_equiv_pos_as_xyz
'x, y, z'
'-x, y+1/2, -z+1/2'
'-x, -y, -z'
'x, -y-1/2, z-1/2'

loop_
_atom_site_label
_atom_site_type_symbol
_atom_site_fract_x
_atom_site_fract_y
_atom_site_fract_z
_atom_site_U_iso_or_equiv
_atom_site_adp_type
_atom_site_occupancy
_atom_site_symmetry_multiplicity
_atom_site_calc_flag
_atom_site_refinement_flags
C1 C 0.34351(18) 0.28884(7) 0.63491(14) 0.0347(3) Uani 1 1 d .
C2 C 0.13519(19) 0.29039(9) 0.41361(15) 0.0423(4) Uani 1 1 d .
H2A H 0.0063 0.2992 0.3792 0.051 Uiso 1 1 calc R
H2B H 0.1654 0.2575 0.3441 0.051 Uiso 1 1 calc R
C3 C 0.23356(18) 0.36812(9) 0.43669(14) 0.0407(3) Uani 1 1 d .
H3A H 0.2736 0.3810 0.3568 0.049 Uiso 1 1 calc R
H3B H 0.1608 0.4119 0.4513 0.049 Uiso 1 1 calc R
C4 C 0.51262(16) 0.40783(7) 0.63221(13) 0.0285(3) Uani 1 1 d .
C5 C 0.68031(17) 0.40561(7) 0.60458(14) 0.0329(3) Uani 1 1 d .
H5 H 0.7502 0.4555 0.6276 0.039 Uiso 1 1 calc R
C6 C 0.69963(19) 0.35978(9) 0.48284(15) 0.0424(4) Uani 1 1 d .
H6A H 0.5961 0.3298 0.4223 0.051 Uiso 1 1 calc R
H6B H 0.7738 0.3828 0.4324 0.051 Uiso 1 1 calc R
C7 C 0.7894(2) 0.33131(8) 0.63008(16) 0.0434(4) Uani 1 1 d .
H7A H 0.9191 0.3368 0.6708 0.052 Uiso 1 1 calc R
H7B H 0.7413 0.2838 0.6607 0.052 Uiso 1 1 calc R
C8 C 0.47937(16) 0.46220(7) 0.71638(13) 0.0288(3) Uani 1 1 d .
C9 C 0.56312(16) 0.57015(7) 0.86188(13) 0.0305(3) Uani 1 1 d .
H9 H 0.6493 0.6083 0.9089 0.037 Uiso 1 1 calc R
C10 C 0.39493(16) 0.57280(7) 0.88234(13) 0.0291(3) Uani 1 1 d .
C11 C 0.34889(18) 0.62914(8) 0.96402(14) 0.0367(3) Uani 1 1 d .
H11 H 0.4315 0.6683 1.0126 0.044 Uiso 1 1 calc R
C12 C 0.1829(2) 0.62798(9) 0.97418(16) 0.0434(4) Uani 1 1 d .
H12 H 0.1509 0.6665 1.0293 0.052 Uiso 1 1 calc R
C13 C 0.06335(19) 0.57078(9) 0.90414(16) 0.0433(4) Uani 1 1 d .
H13 H -0.0511 0.5707 0.9107 0.052 Uiso 1 1 calc R
C14 C 0.10776(17) 0.51328(9) 0.82419(15) 0.0385(3) Uani 1 1 d .
H14 H 0.0259 0.4734 0.7776 0.046 Uiso 1 1 calc R
C15 C 0.27337(16) 0.51539(7) 0.81409(13) 0.0305(3) Uani 1 1 d .
N1 N 0.38111(14) 0.35058(6) 0.56494(11) 0.0304(3) Uani 1 1 d .
N2 N 0.60263(13) 0.51889(6) 0.78331(11) 0.0304(3) Uani 1 1 d .
O1 O 0.19328(13) 0.25347(5) 0.55137(11) 0.0439(3) Uani 1 1 d .
O2 O 0.42512(15) 0.26503(6) 0.75128(12) 0.0558(3) Uani 1 1 d .
O3 O 0.31592(12) 0.45839(5) 0.73405(10) 0.0386(3) Uani 1 1 d .

loop_
_atom_site_aniso_label
_atom_site_aniso_U_11
_atom_site_aniso_U_22
_atom_site_aniso_U_33
_atom_site_aniso_U_23
_atom_site_aniso_U_13
_atom_site_aniso_U_12
C1 0.0405(7) 0.0253(6) 0.0373(8) -0.0010(6) 0.0123(6) -0.0047(6)
C2 0.0382(7) 0.0454(8) 0.0397(8) -0.0108(6) 0.0089(6) -0.0105(6)
C3 0.0388(8) 0.0437(8) 0.0326(7) 0.0034(6) 0.0034(6) -0.0094(6)
C4 0.0312(7) 0.0217(6) 0.0281(7) 0.0025(5) 0.0044(5) -0.0036(5)
C5 0.0320(7) 0.0251(6) 0.0385(7) -0.0020(5) 0.0083(6) -0.0008(5)
C6 0.0409(8) 0.0469(8) 0.0390(8) -0.0036(6) 0.0132(7) 0.0042(6)
C7 0.0436(8) 0.0357(7) 0.0459(8) -0.0017(6) 0.0091(7) 0.0103(6)
C8 0.0268(6) 0.0267(6) 0.0309(7) 0.0020(5) 0.0074(5) -0.0040(5)
C9 0.0307(7) 0.0254(6) 0.0328(7) -0.0014(5) 0.0075(6) -0.0047(5)
C10 0.0307(7) 0.0271(6) 0.0274(6) 0.0039(5) 0.0074(5) 0.0007(5)
C11 0.0421(8) 0.0300(7) 0.0371(8) 0.0015(6) 0.0126(6) 0.0027(6)
C12 0.0481(8) 0.0421(8) 0.0452(9) 0.0039(7) 0.0227(7) 0.0111(7)
C13 0.0334(7) 0.0549(9) 0.0445(8) 0.0114(7) 0.0173(7) 0.0072(7)
C14 0.0298(7) 0.0472(8) 0.0364(8) 0.0034(6) 0.0084(6) -0.0044(6)
C15 0.0312(7) 0.0323(7) 0.0264(7) 0.0028(5) 0.0078(5) -0.0005(5)
N1 0.0342(6) 0.0256(5) 0.0273(6) 0.0004(4) 0.0052(5) -0.0061(4)
N2 0.0297(6) 0.0250(5) 0.0348(6) -0.0023(4) 0.0089(5) -0.0043(4)
O1 0.0436(6) 0.0338(5) 0.0516(6) -0.0014(4) 0.0130(5) -0.0133(4)
O2 0.0671(7) 0.0425(6) 0.0463(7) 0.0168(5) 0.0047(6) -0.0111(5)
O3 0.0334(5) 0.0398(5) 0.0451(6) -0.0138(4) 0.0165(4) -0.0129(4)

loop_
_atom_type_symbol
_atom_type_description
_atom_type_scat_dispersion_real
_atom_type_scat_dispersion_imag
_atom_type_scat_source
C C 0.0033 0.0016 'International Tables Vol C Tables 4.2.6.8 and 6.1.1.4'
H H 0.0000 0.0000 'International Tables Vol C Tables 4.2.6.8 and 6.1.1.4'
N N 0.0061 0.0033 'International Tables Vol C Tables 4.2.6.8 and 6.1.1.4'
O O 0.0106 0.0060 'International Tables Vol C Tables 4.2.6.8 and 6.1.1.4'

loop_
_geom_angle_atom_site_label_1
_geom_angle_atom_site_label_2
_geom_angle_atom_site_label_3
_geom_angle
O2 C1 N1 128.48(13)
O2 C1 O1 122.04(12)
N1 C1 O1 109.47(11)
O1 C2 C3 104.49(11)
O1 C2 H2A 110.9
C3 C2 H2A 110.9
O1 C2 H2B 110.9
C3 C2 H2B 110.9
H2A C2 H2B 108.9
N1 C3 C2 100.61(11)
N1 C3 H3A 111.7
C2 C3 H3A 111.7
N1 C3 H3B 111.7
C2 C3 H3B 111.7
H3A C3 H3B 109.4
C8 C4 N1 119.33(11)
C8 C4 C5 122.25(11)
N1 C4 C5 118.41(11)
C4 C5 C6 121.77(11)
C4 C5 C7 120.67(11)
C6 C5 C7 59.21(9)
C4 C5 H5 114.7
C6 C5 H5 114.7
C7 C5 H5 114.7
C7 C6 C5 60.56(9)
C7 C6 H6A 117.7
C5 C6 H6A 117.7
C7 C6 H6B 117.7
C5 C6 H6B 117.7
H6A C6 H6B 114.8
C6 C7 C5 60.23(9)
C6 C7 H7A 117.7
C5 C7 H7A 117.7
C6 C7 H7B 117.7
C5 C7 H7B 117.7
H7A C7 H7B 114.9
C4 C8 N2 121.31(11)
C4 C8 O3 116.96(11)
N2 C8 O3 121.73(11)
N2 C9 C10 123.58(11)
N2 C9 H9 118.2
C10 C9 H9 118.2
C15 C10 C11 119.17(12)
C15 C10 C9 116.67(11)
C11 C10 C9 124.16(12)
C12 C11 C10 119.86(13)
C12 C11 H11 120.1
C10 C11 H11 120.1
C13 C12 C11 119.96(13)
C13 C12 H12 120.0
C11 C12 H12 120.0
C12 C13 C14 121.04(13)
C12 C13 H13 119.5
C14 C13 H13 119.5
C15 C14 C13 118.44(13)
C15 C14 H14 120.8
C13 C14 H14 120.8
O3 C15 C14 118.03(12)
O3 C15 C10 120.46(11)
C14 C15 C10 121.51(12)
C1 N1 C4 122.95(10)
C1 N1 C3 110.96(10)
C4 N1 C3 122.05(10)
C9 N2 C8 118.71(11)
C1 O1 C2 109.21(10)
C15 O3 C8 118.74(10)

loop_
_geom_bond_atom_site_label_1
_geom_bond_atom_site_label_2
_geom_bond_distance
C1 O2 1.2000(17)
C1 N1 1.3549(16)
C1 O1 1.3566(16)
C2 O1 1.4456(18)
C2 C3 1.5171(19)
C2 H2A 0.9900
C2 H2B 0.9900
C3 N1 1.4558(17)
C3 H3A 0.9900
C3 H3B 0.9900
C4 C8 1.3417(18)
C4 N1 1.4279(15)
C4 C5 1.4753(18)
C5 C6 1.5050(18)
C5 C7 1.5099(18)
C5 H5 1.0000
C6 C7 1.489(2)
C6 H6A 0.9900
C6 H6B 0.9900
C7 H7A 0.9900
C7 H7B 0.9900
C8 N2 1.3826(16)
C8 O3 1.3943(15)
C9 N2 1.2883(16)
C9 C10 1.4444(17)
C9 H9 0.9500
C10 C15 1.3870(18)
C10 C11 1.3934(18)
C11 C12 1.381(2)
C11 H11 0.9500
C12 C13 1.380(2)
C12 H12 0.9500
C13 C14 1.389(2)
C13 H13 0.9500
C14 C15 1.3777(18)
C14 H14 0.9500
C15 O3 1.3770(15)
